data_2229102
loop_
_publ_author_name
'He, Hongshan'

_publ_section_title
;
 Hexa-\m~2~-chlorido-\m~4~-oxido-tetrakis[(3-methyl-5-phenyl-1<i>H</i>-pyrazole-\k<i>N</i>^2^)copper(II)]
;
_journal_coeditor_code IS2649
_journal_issue 2
_journal_name_full 'Acta Crystallographica Section E'
_journal_page_first m140
_journal_paper_doi 10.1107/S1600536810053663
_journal_volume 67
_journal_year 2011
_chemical_formula_iupac '[Cu4 Cl6 O (C10 H10 N2)4]'
_chemical_formula_moiety 'C40 H40 Cl6 Cu4 N8 O'
_chemical_formula_sum 'C40 H40 Cl6 Cu4 N8 O'
_chemical_formula_weight 1115.66
_chemical_name_systematic
;
Hexa-\m~2~-chlorido-\m~4~-oxido-tetrakis[(3-methyl-5-phenyl-1<i>H</i>-pyrazole-
\k<i>N</i>^2^)copper(II)]
;
_space_group_IT_number 85
_symmetry_cell_setting tetragonal
_symmetry_space_group_name_Hall '-P 4a'
_symmetry_space_group_name_H-M 'P 4/n :2'
_atom_sites_solution_hydrogens geom
_atom_sites_solution_primary direct
_atom_sites_solution_secondary difmap
_audit_creation_method SHELXL-97
_cell_angle_alpha 90.00
_cell_angle_beta 90.00
_cell_angle_gamma 90.00
_cell_formula_units_Z 2
_cell_length_a 14.5460(6)
_cell_length_b 14.5460(6)
_cell_length_c 11.1686(7)
_cell_measurement_reflns_used 16570
_cell_measurement_temperature 293(2)
_cell_measurement_theta_max 25.00
_cell_measurement_theta_min 2.3
_cell_volume 2363.1(2)
_computing_cell_refinement 'SAINT (Bruker, 2006)'
_computing_data_collection 'APEX2 (Bruker, 2006)'
_computing_data_reduction 'SAINT (Bruker, 2006)'
_computing_molecular_graphics 'ORTEP-3 for Windows (Farrugia, 1997)'
_computing_publication_material
;
SHELXTL (Sheldrick, 2008), WinGX (Farrugia, 1999) and
<i>publCIF</i>
(Westrip, 2010)
;
_computing_structure_refinement 'SHELXL97 (Sheldrick, 2008)'
_computing_structure_solution 'SHELXS97 (Sheldrick, 2008)'
_diffrn_ambient_temperature 293(2)
_diffrn_measured_fraction_theta_full 0.991
_diffrn_measured_fraction_theta_max 0.991
_diffrn_measurement_device_type 'Bruker APEXII CCD area-detector'
_diffrn_measurement_method '\f and \w'
_diffrn_radiation_monochromator graphite
_diffrn_radiation_source 'fine-focus sealed tube'
_diffrn_radiation_type MoK\a
_diffrn_radiation_wavelength 0.71073
_diffrn_reflns_av_R_equivalents 0.0804
_diffrn_reflns_av_sigmaI/netI 0.0341
_diffrn_reflns_limit_h_max 17
_diffrn_reflns_limit_h_min -17
_diffrn_reflns_limit_k_max 17
_diffrn_reflns_limit_k_min -17
_diffrn_reflns_limit_l_max 13
_diffrn_reflns_limit_l_min -13
_diffrn_reflns_number 14047
_diffrn_reflns_theta_full 25.00
_diffrn_reflns_theta_max 25.00
_diffrn_reflns_theta_min 2.30
_diffrn_standards_number 0
_exptl_absorpt_coefficient_mu 2.155
_exptl_absorpt_correction_T_max 0.5641
_exptl_absorpt_correction_T_min 0.5641
_exptl_absorpt_correction_type multi-scan
_exptl_absorpt_process_details '(SADABS; Bruker, 2006)'
_exptl_crystal_colour brown
_exptl_crystal_density_diffrn 1.568
_exptl_crystal_density_method 'not measured'
_exptl_crystal_description block
_exptl_crystal_F_000 1124
_exptl_crystal_size_max 0.30
_exptl_crystal_size_mid 0.30
_exptl_crystal_size_min 0.30
_refine_diff_density_max 0.716
_refine_diff_density_min -0.562
_refine_ls_extinction_coef 0.0028(8)
_refine_ls_extinction_expression Fc^*^=kFc[1+0.001xFc^2^\l^3^/sin(2\q)]^-1/4^
_refine_ls_extinction_method 'SHELXL97 (Sheldrick, 2008)'
_refine_ls_goodness_of_fit_ref 1.174
_refine_ls_hydrogen_treatment constr
_refine_ls_matrix_type full
_refine_ls_number_parameters 136
_refine_ls_number_reflns 2072
_refine_ls_number_restraints 0
_refine_ls_restrained_S_all 1.174
_refine_ls_R_factor_all 0.1389
_refine_ls_R_factor_gt 0.0665
_refine_ls_shift/su_max 0.000
_refine_ls_shift/su_mean 0.000
_refine_ls_structure_factor_coef Fsqd
_refine_ls_weighting_details 'calc w=1/[\s^2^(Fo^2^)+(0.0526P)^2^+14.3478P] where P=(Fo^2^+2Fc^2^)/3'
_refine_ls_weighting_scheme calc
_refine_ls_wR_factor_gt 0.1409
_refine_ls_wR_factor_ref 0.1937
_reflns_number_gt 1184
_reflns_number_total 2072
_reflns_threshold_expression I>2sigma(I)
_cod_data_source_file is2649.cif
_cod_data_source_block I
_cod_original_cell_volume 2363.1(3)
_cod_original_sg_symbol_H-M 'P 4/n'
_cod_database_code 2229102
_cod_database_fobs_code 2229102

loop_
_symmetry_equiv_pos_as_xyz
'x, y, z'
'-x+1/2, -y+1/2, z'
'-y+1/2, x, z'
'y, -x+1/2, z'
'-x, -y, -z'
'x-1/2, y-1/2, -z'
'y-1/2, -x, -z'
'-y, x-1/2, -z'

loop_
_atom_site_type_symbol
_atom_site_label
_atom_site_fract_x
_atom_site_fract_y
_atom_site_fract_z
_atom_site_U_iso_or_equiv
_atom_site_adp_type
_atom_site_calc_flag
_atom_site_refinement_flags
_atom_site_occupancy
_atom_site_disorder_assembly
_atom_site_disorder_group
Cu Cu1 0.72083(7) 0.14541(7) 0.90461(11) 0.0567(5) Uani d . 1 . .
Cl Cl2 0.57726(15) 0.14864(15) 1.0031(3) 0.0729(8) Uani d . 1 . .
Cl Cl1 0.7500 0.2500 0.7295(3) 0.0705(10) Uani d S 1 . .
N N2 0.6784(5) 0.0507(5) 0.6812(8) 0.070(2) Uani d . 1 . .
H H2 0.6890 0.1006 0.6424 0.084 Uiso calc R 1 . .
N N1 0.6896(5) 0.0413(5) 0.8019(8) 0.063(2) Uani d . 1 . .
O O1 0.7500 0.2500 1.0000 0.052(3) Uani d S 1 . .
C C1 0.6666(7) -0.0801(7) 0.9515(11) 0.079(3) Uani d . 1 . .
H H1A 0.6904 -0.0337 1.0042 0.119 Uiso calc R 1 . .
H H1B 0.7046 -0.1340 0.9560 0.119 Uiso calc R 1 . .
H H1C 0.6050 -0.0954 0.9749 0.119 Uiso calc R 1 . .
C C2 0.6663(6) -0.0449(6) 0.8269(10) 0.063(3) Uani d . 1 . .
C C3 0.6412(7) -0.0918(7) 0.7231(11) 0.075(3) Uani d . 1 . .
H H3 0.6232 -0.1530 0.7177 0.090 Uiso calc R 1 . .
C C4 0.6481(7) -0.0296(7) 0.6292(11) 0.072(3) Uani d . 1 . .
C C5 0.6268(7) -0.0344(7) 0.5035(11) 0.075(3) Uani d . 1 . .
C C6 0.5923(10) -0.1170(9) 0.4580(14) 0.120(5) Uani d . 1 . .
H H6 0.5854 -0.1677 0.5079 0.143 Uiso calc R 1 . .
C C7 0.5686(12) -0.1228(12) 0.3385(15) 0.139(6) Uani d . 1 . .
H H7 0.5476 -0.1786 0.3084 0.166 Uiso calc R 1 . .
C C8 0.5748(10) -0.0512(12) 0.2651(15) 0.122(5) Uani d . 1 . .
H H8 0.5571 -0.0566 0.1854 0.146 Uiso calc R 1 . .
C C9 0.6072(10) 0.0301(11) 0.3078(14) 0.120(5) Uani d . 1 . .
H H9 0.6116 0.0811 0.2579 0.144 Uiso calc R 1 . .
C C10 0.6331(9) 0.0355(9) 0.4244(13) 0.104(4) Uani d . 1 . .
H H10 0.6568 0.0911 0.4516 0.125 Uiso calc R 1 . .

loop_
_atom_site_aniso_label
_atom_site_aniso_U_11
_atom_site_aniso_U_22
_atom_site_aniso_U_33
_atom_site_aniso_U_12
_atom_site_aniso_U_13
_atom_site_aniso_U_23
Cu1 0.0436(6) 0.0403(6) 0.0863(9) -0.0028(4) -0.0010(6) -0.0064(5)
Cl2 0.0424(12) 0.0602(14) 0.116(2) -0.0100(10) 0.0079(13) -0.0219(14)
Cl1 0.088(2) 0.0405(17) 0.082(2) -0.0115(16) 0.000 0.000
N2 0.074(5) 0.056(5) 0.081(6) -0.014(4) 0.002(5) -0.006(4)
N1 0.051(4) 0.043(4) 0.096(7) -0.004(3) 0.011(4) 0.000(4)
O1 0.039(3) 0.039(3) 0.077(8) 0.000 0.000 0.000
C1 0.065(6) 0.058(6) 0.114(10) -0.016(5) 0.001(6) 0.009(6)
C2 0.046(5) 0.051(5) 0.092(8) -0.001(4) 0.009(5) 0.008(5)
C3 0.076(7) 0.047(5) 0.102(9) -0.013(5) 0.000(6) -0.012(6)
C4 0.066(6) 0.054(6) 0.097(9) -0.016(5) 0.009(6) -0.012(6)
C5 0.073(7) 0.074(7) 0.078(8) -0.017(5) 0.013(6) -0.017(6)
C6 0.149(13) 0.090(9) 0.119(12) -0.040(9) 0.014(10) -0.039(8)
C7 0.180(16) 0.130(14) 0.106(13) -0.057(12) 0.008(12) -0.049(11)
C8 0.108(11) 0.142(14) 0.115(12) -0.035(10) 0.011(9) -0.029(12)
C9 0.128(12) 0.127(12) 0.104(11) -0.037(10) -0.004(9) 0.003(10)
C10 0.122(11) 0.096(9) 0.095(10) -0.032(8) -0.014(8) 0.004(8)

loop_
_atom_type_symbol
_atom_type_description
_atom_type_scat_dispersion_real
_atom_type_scat_dispersion_imag
_atom_type_scat_source
C C 0.0033 0.0016 'International Tables Vol C Tables 4.2.6.8 and 6.1.1.4'
H H 0.0000 0.0000 'International Tables Vol C Tables 4.2.6.8 and 6.1.1.4'
Cl Cl 0.1484 0.1585 'International Tables Vol C Tables 4.2.6.8 and 6.1.1.4'
Cu Cu 0.3201 1.2651 'International Tables Vol C Tables 4.2.6.8 and 6.1.1.4'
N N 0.0061 0.0033 'International Tables Vol C Tables 4.2.6.8 and 6.1.1.4'
O O 0.0106 0.0060 'International Tables Vol C Tables 4.2.6.8 and 6.1.1.4'

loop_
_geom_angle_atom_site_label_1
_geom_angle_atom_site_label_2
_geom_angle_atom_site_label_3
_geom_angle_site_symmetry_1
_geom_angle_site_symmetry_3
_geom_angle
_geom_angle_publ_flag
O1 Cu1 N1 . . 177.9(3) ?
O1 Cu1 Cl2 . . 85.45(7) ?
N1 Cu1 Cl2 . . 94.8(2) ?
O1 Cu1 Cl2 . 8_657 84.98(7) ?
N1 Cu1 Cl2 . 8_657 96.7(2) ?
Cl2 Cu1 Cl2 . 8_657 120.86(5) ?
O1 Cu1 Cl1 . . 85.08(7) ?
N1 Cu1 Cl1 . . 93.0(3) ?
Cl2 Cu1 Cl1 . . 119.98(8) ?
Cl2 Cu1 Cl1 8_657 . 117.06(8) ?
Cu1 Cl2 Cu1 . 7_667 81.32(8) ?
Cu1 Cl1 Cu1 2_655 . 77.85(12) ?
N1 N2 C4 . . 111.7(8) ?
N1 N2 H2 . . 124.1 ?
C4 N2 H2 . . 124.1 ?
C2 N1 N2 . . 105.8(8) ?
C2 N1 Cu1 . . 131.9(8) ?
N2 N1 Cu1 . . 122.0(6) ?
Cu1 O1 Cu1 2_655 . 112.00(7) ?
Cu1 O1 Cu1 2_655 8_657 108.22(3) ?
Cu1 O1 Cu1 . 8_657 108.22(3) ?
Cu1 O1 Cu1 2_655 7_667 108.22(3) ?
Cu1 O1 Cu1 . 7_667 108.22(3) ?
Cu1 O1 Cu1 8_657 7_667 112.00(7) ?
C2 C1 H1A . . 109.5 ?
C2 C1 H1B . . 109.5 ?
H1A C1 H1B . . 109.5 ?
C2 C1 H1C . . 109.5 ?
H1A C1 H1C . . 109.5 ?
H1B C1 H1C . . 109.5 ?
N1 C2 C3 . . 110.7(10) ?
N1 C2 C1 . . 121.5(10) ?
C3 C2 C1 . . 127.8(9) ?
C4 C3 C2 . . 106.9(8) ?
C4 C3 H3 . . 126.6 ?
C2 C3 H3 . . 126.6 ?
N2 C4 C3 . . 104.9(9) ?
N2 C4 C5 . . 121.4(10) ?
C3 C4 C5 . . 133.6(9) ?
C10 C5 C6 . . 115.7(12) ?
C10 C5 C4 . . 126.0(10) ?
C6 C5 C4 . . 118.3(12) ?
C7 C6 C5 . . 119.6(15) ?
C7 C6 H6 . . 120.2 ?
C5 C6 H6 . . 120.2 ?
C8 C7 C6 . . 122.0(15) ?
C8 C7 H7 . . 119.0 ?
C6 C7 H7 . . 119.0 ?
C7 C8 C9 . . 119.3(16) ?
C7 C8 H8 . . 120.3 ?
C9 C8 H8 . . 120.3 ?
C10 C9 C8 . . 118.9(15) ?
C10 C9 H9 . . 120.6 ?
C8 C9 H9 . . 120.6 ?
C5 C10 C9 . . 124.4(13) ?
C5 C10 H10 . . 117.8 ?
C9 C10 H10 . . 117.8 ?

loop_
_geom_bond_atom_site_label_1
_geom_bond_atom_site_label_2
_geom_bond_site_symmetry_2
_geom_bond_distance
_geom_bond_publ_flag
Cu1 O1 . 1.9052(10) ?
Cu1 N1 . 1.953(8) ?
Cu1 Cl2 . 2.361(2) ?
Cu1 Cl2 8_657 2.377(2) ?
Cu1 Cl1 . 2.514(3) ?
Cl2 Cu1 7_667 2.377(2) ?
Cl1 Cu1 2_655 2.514(3) ?
N2 N1 . 1.365(11) ?
N2 C4 . 1.377(11) ?
N2 H2 . 0.8600 ?
N1 C2 . 1.328(10) ?
O1 Cu1 2_655 1.9052(10) ?
O1 Cu1 8_657 1.9052(10) ?
O1 Cu1 7_667 1.9052(10) ?
C1 C2 . 1.482(15) ?
C1 H1A . 0.9600 ?
C1 H1B . 0.9600 ?
C1 H1C . 0.9600 ?
C2 C3 . 1.394(14) ?
C3 C4 . 1.388(14) ?
C3 H3 . 0.9300 ?
C4 C5 . 1.439(15) ?
C5 C10 . 1.350(15) ?
C5 C6 . 1.397(15) ?
C6 C7 . 1.38(2) ?
C6 H6 . 0.9300 ?
C7 C8 . 1.33(2) ?
C7 H7 . 0.9300 ?
C8 C9 . 1.359(18) ?
C8 H8 . 0.9300 ?
C9 C10 . 1.358(18) ?
C9 H9 . 0.9300 ?
C10 H10 . 0.9300 ?

loop_
_geom_torsion_atom_site_label_1
_geom_torsion_atom_site_label_2
_geom_torsion_atom_site_label_3
_geom_torsion_atom_site_label_4
_geom_torsion_site_symmetry_1
_geom_torsion_site_symmetry_2
_geom_torsion_site_symmetry_3
_geom_torsion_site_symmetry_4
_geom_torsion
_geom_torsion_publ_flag
O1 Cu1 Cl2 Cu1 . . . 7_667 1.12(6) ?
N1 Cu1 Cl2 Cu1 . . . 7_667 -176.7(3) ?
Cl2 Cu1 Cl2 Cu1 8_657 . . 7_667 82.50(10) ?
Cl1 Cu1 Cl2 Cu1 . . . 7_667 -80.53(11) ?
O1 Cu1 Cl1 Cu1 . . . 2_655 0.0 ?
N1 Cu1 Cl1 Cu1 . . . 2_655 179.1(2) ?
Cl2 Cu1 Cl1 Cu1 . . . 2_655 81.86(9) ?
Cl2 Cu1 Cl1 Cu1 8_657 . . 2_655 -81.80(9) ?
C4 N2 N1 C2 . . . . -0.1(10) ?
C4 N2 N1 Cu1 . . . . -174.1(6) ?
Cl2 Cu1 N1 C2 . . . . -60.9(8) ?
Cl2 Cu1 N1 C2 8_657 . . . 61.0(8) ?
Cl1 Cu1 N1 C2 . . . . 178.7(8) ?
Cl2 Cu1 N1 N2 . . . . 111.4(6) ?
Cl2 Cu1 N1 N2 8_657 . . . -126.7(6) ?
Cl1 Cu1 N1 N2 . . . . -9.0(6) ?
Cl2 Cu1 O1 Cu1 . . . 2_655 -120.66(8) ?
Cl2 Cu1 O1 Cu1 8_657 . . 2_655 117.77(8) ?
Cl1 Cu1 O1 Cu1 . . . 2_655 0.0 ?
Cl2 Cu1 O1 Cu1 . . . 8_657 120.13(9) ?
Cl2 Cu1 O1 Cu1 8_657 . . 8_657 -1.44(8) ?
Cl1 Cu1 O1 Cu1 . . . 8_657 -119.21(2) ?
Cl2 Cu1 O1 Cu1 . . . 7_667 -1.45(8) ?
Cl2 Cu1 O1 Cu1 8_657 . . 7_667 -123.01(9) ?
Cl1 Cu1 O1 Cu1 . . . 7_667 119.21(2) ?
N2 N1 C2 C3 . . . . 0.8(10) ?
Cu1 N1 C2 C3 . . . . 174.0(6) ?
N2 N1 C2 C1 . . . . -177.8(8) ?
Cu1 N1 C2 C1 . . . . -4.6(13) ?
N1 C2 C3 C4 . . . . -1.1(11) ?
C1 C2 C3 C4 . . . . 177.3(9) ?
N1 N2 C4 C3 . . . . -0.6(11) ?
N1 N2 C4 C5 . . . . 176.7(9) ?
C2 C3 C4 N2 . . . . 1.0(11) ?
C2 C3 C4 C5 . . . . -175.8(11) ?
N2 C4 C5 C10 . . . . -0.3(18) ?
C3 C4 C5 C10 . . . . 176.0(13) ?
N2 C4 C5 C6 . . . . -177.1(11) ?
C3 C4 C5 C6 . . . . -0.7(19) ?
C10 C5 C6 C7 . . . . 1(2) ?
C4 C5 C6 C7 . . . . 178.0(13) ?
C5 C6 C7 C8 . . . . -2(3) ?
C6 C7 C8 C9 . . . . 1(3) ?
C7 C8 C9 C10 . . . . 1(2) ?
C6 C5 C10 C9 . . . . 1(2) ?
C4 C5 C10 C9 . . . . -175.8(13) ?
C8 C9 C10 C5 . . . . -2(2) ?
